data_7217002
loop_
_publ_author_name
'zhang, xiutang'
'Fan, Liming'
'Song, Weikuo'
'Fan, Weiliu'
'Sun, Liming'
'Zhao, Xian'

_publ_section_title
;
 Syntheses, Structures, and Luminescence Properties of Four Metal-Organic
 Polymers With Undocumented Topologies Constructed From
 3,5-Bis((4'-carboxylbenzyl)oxy)benzoate Ligand
;
_journal_name_full 'RSC Advances'
_journal_paper_doi 10.1039/c4ra04707a
_journal_year 2014
_chemical_formula_sum 'C35 H26 Fe N4 O8'
_chemical_formula_weight 686.45
_chemical_name_systematic
; 
 ? 
;
_space_group_IT_number 60
_symmetry_cell_setting orthorhombic
_symmetry_space_group_name_Hall '-P 2n 2ab'
_symmetry_space_group_name_H-M 'P b c n'
_atom_sites_solution_hydrogens geom
_atom_sites_solution_primary direct
_atom_sites_solution_secondary difmap
_audit_creation_method SHELXL-97
_cell_angle_alpha 90.00
_cell_angle_beta 90.00
_cell_angle_gamma 90.00
_cell_formula_units_Z 8
_cell_length_a 26.4977(19)
_cell_length_b 8.1948(6)
_cell_length_c 26.8556(6)
_cell_measurement_reflns_used 4201
_cell_measurement_temperature 296(2)
_cell_measurement_theta_max 22.48
_cell_measurement_theta_min 2.71
_cell_volume 5831.5(6)
_computing_cell_refinement 'Bruker SMART'
_computing_data_collection 'Bruker SMART'
_computing_data_reduction 'Bruker SAINT'
_computing_molecular_graphics 'Bruker SHELXTL'
_computing_publication_material 'Bruker SHELXTL'
_computing_structure_refinement 'SHELXL-97 (Sheldrick, 1997)'
_computing_structure_solution 'SHELXS-97 (Sheldrick, 1990)'
_diffrn_ambient_temperature 296(2)
_diffrn_measured_fraction_theta_full 0.999
_diffrn_measured_fraction_theta_max 0.999
_diffrn_measurement_device_type 'CCD area detector'
_diffrn_measurement_method 'phi and omega scans'
_diffrn_radiation_monochromator graphite
_diffrn_radiation_source 'fine-focus sealed tube'
_diffrn_radiation_type MoK\a
_diffrn_radiation_wavelength 0.71073
_diffrn_reflns_av_R_equivalents 0.0668
_diffrn_reflns_av_sigmaI/netI 0.0628
_diffrn_reflns_limit_h_max 31
_diffrn_reflns_limit_h_min -28
_diffrn_reflns_limit_k_max 9
_diffrn_reflns_limit_k_min -9
_diffrn_reflns_limit_l_max 32
_diffrn_reflns_limit_l_min -31
_diffrn_reflns_number 28865
_diffrn_reflns_theta_full 25.10
_diffrn_reflns_theta_max 25.10
_diffrn_reflns_theta_min 1.70
_exptl_absorpt_coefficient_mu 0.583
_exptl_absorpt_correction_T_max 0.8874
_exptl_absorpt_correction_T_min 0.8004
_exptl_absorpt_correction_type multi-scan
_exptl_absorpt_process_details SADABS
_exptl_crystal_colour 'light yellow'
_exptl_crystal_density_diffrn 1.564
_exptl_crystal_density_meas 0
_exptl_crystal_density_method 'not measured'
_exptl_crystal_description block
_exptl_crystal_F_000 2832
_exptl_crystal_size_max 0.40
_exptl_crystal_size_mid 0.27
_exptl_crystal_size_min 0.21
_refine_diff_density_max 0.324
_refine_diff_density_min -0.276
_refine_diff_density_rms 0.055
_refine_ls_extinction_method none
_refine_ls_goodness_of_fit_ref 1.007
_refine_ls_hydrogen_treatment constr
_refine_ls_matrix_type full
_refine_ls_number_parameters 434
_refine_ls_number_reflns 5189
_refine_ls_number_restraints 7
_refine_ls_restrained_S_all 1.008
_refine_ls_R_factor_all 0.0731
_refine_ls_R_factor_gt 0.0406
_refine_ls_shift/su_max 0.001
_refine_ls_shift/su_mean 0.000
_refine_ls_structure_factor_coef Fsqd
_refine_ls_weighting_details 'calc w=1/[\s^2^(Fo^2^)+(0.0394P)^2^+0.0000P] where P=(Fo^2^+2Fc^2^)/3'
_refine_ls_weighting_scheme calc
_refine_ls_wR_factor_gt 0.0905
_refine_ls_wR_factor_ref 0.0984
_reflns_number_gt 3315
_reflns_number_total 5189
_reflns_threshold_expression >2sigma(I)
_cod_data_source_file c4ra04707a2.cif
_cod_data_source_block z
_cod_depositor_comments
;
The following automatic conversions were performed:

'_symmetry_cell_setting' value 'Orthorhombic' changed to
'orthorhombic' according to
/usr/data/users/saulius/crontab/automatic-downloads/rss-feeds/RSC/lib/dictionaries/cif_core.dic
dictionary named 'cif_core.dic' version 2.4.2 from
2011-04-26.

'_exptl_absorpt_correction_type' value 'Multi-scan'
changed to 'multi-scan' according to
/usr/data/users/saulius/crontab/automatic-downloads/rss-feeds/RSC/lib/dictionaries/cif_core.dic
dictionary named 'cif_core.dic' version 2.4.2 from 2011-04-26.

Automatic conversion script
Id: cif_fix_values 2281 2013-09-26 08:29:07Z andrius 
;
_cod_original_sg_symbol_H-M Pbcn
_cod_database_code 7217002

loop_
_symmetry_equiv_pos_as_xyz
'x, y, z'
'-x+1/2, -y+1/2, z+1/2'
'-x, y, -z+1/2'
'x+1/2, -y+1/2, -z'
'-x, -y, -z'
'x-1/2, y-1/2, -z-1/2'
'x, -y, z-1/2'
'-x-1/2, y-1/2, z'

loop_
_atom_site_label
_atom_site_type_symbol
_atom_site_fract_x
_atom_site_fract_y
_atom_site_fract_z
_atom_site_U_iso_or_equiv
_atom_site_adp_type
_atom_site_occupancy
_atom_site_symmetry_multiplicity
_atom_site_calc_flag
_atom_site_refinement_flags
C1 C 0.27653(11) 0.1528(4) 0.89213(11) 0.0339(8) Uani 1 1 d .
H1 H 0.2513 0.0754 0.8968 0.041 Uiso 1 1 calc R
C2 C 0.33108(12) 0.3370(4) 0.90588(12) 0.0384(8) Uani 1 1 d .
H2 H 0.3512 0.4132 0.9221 0.046 Uiso 1 1 calc R
C3 C 0.33269(12) 0.3044(4) 0.85590(12) 0.0428(9) Uani 1 1 d .
H3 H 0.3536 0.3531 0.8324 0.051 Uiso 1 1 calc R
C4 C 0.28432(12) 0.1129(4) 0.80013(11) 0.0363(8) Uani 1 1 d .
C5 C 0.32008(12) 0.0449(4) 0.76962(12) 0.0469(9) Uani 1 1 d .
H5 H 0.3537 0.0458 0.7796 0.056 Uiso 1 1 calc R
C6 C 0.23505(12) 0.1108(4) 0.78535(12) 0.0442(9) Uani 1 1 d .
H6 H 0.2103 0.1556 0.8057 0.053 Uiso 1 1 calc R
C7 C 0.20250(13) 0.2046(5) 1.10063(13) 0.0513(10) Uani 1 1 d .
H7 H 0.1765 0.2526 1.0826 0.062 Uiso 1 1 calc R
C8 C 0.19929(13) 0.1578(5) 1.14891(13) 0.0535(10) Uani 1 1 d .
H8 H 0.1712 0.1679 1.1694 0.064 Uiso 1 1 calc R
C9 C 0.27302(12) 0.1060(4) 1.12013(12) 0.0428(9) Uani 1 1 d .
H9 H 0.3064 0.0714 1.1185 0.051 Uiso 1 1 calc R
C10 C 0.25793(12) 0.0248(4) 1.20910(11) 0.0373(8) Uani 1 1 d .
C11 C 0.22185(12) -0.0415(4) 1.23972(11) 0.0432(9) Uani 1 1 d .
H11 H 0.1882 -0.0402 1.2299 0.052 Uiso 1 1 calc R
C12 C 0.30762(12) 0.0249(4) 1.22443(12) 0.0496(10) Uani 1 1 d .
H12 H 0.3325 0.0715 1.2045 0.060 Uiso 1 1 calc R
C13 C 0.18768(11) 0.3403(4) 0.97437(11) 0.0298(7) Uani 1 1 d .
C14 C 0.14491(10) 0.3657(3) 0.93809(11) 0.0269(7) Uani 1 1 d .
C15 C 0.14070(11) 0.2601(4) 0.89792(11) 0.0316(8) Uani 1 1 d .
H15 H 0.1640 0.1761 0.8942 0.038 Uiso 1 1 calc R
C16 C 0.10239(11) 0.2781(4) 0.86340(11) 0.0337(8) Uani 1 1 d .
C17 C 0.06808(11) 0.4022(4) 0.86885(11) 0.0346(8) Uani 1 1 d .
H17 H 0.0421 0.4155 0.8459 0.042 Uiso 1 1 calc R
C18 C 0.07258(11) 0.5082(4) 0.90933(11) 0.0334(8) Uani 1 1 d .
C19 C 0.11062(10) 0.4925(4) 0.94417(11) 0.0316(8) Uani 1 1 d .
H19 H 0.1132 0.5644 0.9708 0.038 Uiso 1 1 calc R
C20 C 0.03726(13) 0.7352(4) 0.95227(14) 0.0538(10) Uani 1 1 d .
H20A H 0.0692 0.7931 0.9536 0.065 Uiso 1 1 calc R
H20B H 0.0336 0.6728 0.9827 0.065 Uiso 1 1 calc R
C21 C -0.00538(12) 0.8550(4) 0.94772(13) 0.0409(9) Uani 1 1 d .
C22 C 0.00124(12) 1.0037(4) 0.92393(13) 0.0460(9) Uani 1 1 d .
H22 H 0.0321 1.0274 0.9091 0.055 Uiso 1 1 calc R
C23 C -0.03728(12) 1.1176(4) 0.92180(12) 0.0444(9) Uani 1 1 d .
H23 H -0.0324 1.2165 0.9055 0.053 Uiso 1 1 calc R
C24 C -0.08281(11) 1.0831(4) 0.94395(11) 0.0332(8) Uani 1 1 d .
C25 C -0.08921(12) 0.9331(4) 0.96751(12) 0.0416(9) Uani 1 1 d .
H25 H -0.1199 0.9091 0.9827 0.050 Uiso 1 1 calc R
C26 C -0.05100(13) 0.8202(4) 0.96877(13) 0.0461(9) Uani 1 1 d .
H26 H -0.0562 0.7196 0.9840 0.055 Uiso 1 1 calc R
C27 C -0.12367(12) 1.2090(4) 0.94560(12) 0.0371(8) Uani 1 1 d .
C28 C 0.05944(13) 0.1644(5) 0.79154(14) 0.0618(11) Uani 1 1 d U
H28A H 0.0609 0.2601 0.7703 0.074 Uiso 1 1 calc R
H28B H 0.0279 0.1665 0.8098 0.074 Uiso 1 1 calc R
C29 C 0.06285(12) 0.0106(5) 0.76041(14) 0.0515(10) Uani 1 1 d .
C30 C 0.05562(13) -0.1404(5) 0.78431(15) 0.0586(11) Uani 1 1 d .
H30 H 0.0494 -0.1457 0.8183 0.070 Uiso 1 1 calc R
C31 C 0.05806(13) -0.2833(5) 0.75517(14) 0.0596(11) Uani 1 1 d .
H31 H 0.0528 -0.3844 0.7701 0.072 Uiso 1 1 calc R
C32 C 0.06833(12) -0.2748(5) 0.70383(13) 0.0473(9) Uani 1 1 d .
C33 C 0.07522(12) -0.1273(4) 0.68128(14) 0.0500(10) Uani 1 1 d .
H33 H 0.0818 -0.1223 0.6473 0.060 Uiso 1 1 calc R
C34 C 0.07245(12) 0.0170(5) 0.70941(14) 0.0534(10) Uani 1 1 d .
H34 H 0.0770 0.1174 0.6939 0.064 Uiso 1 1 calc R
C35 C 0.07073(14) -0.4324(5) 0.67481(16) 0.0569(11) Uani 1 1 d .
Fe1 Fe 0.276903(15) 0.20408(5) 1.007472(15) 0.02695(13) Uani 1 1 d .
N1 N 0.29562(9) 0.2413(3) 0.92851(9) 0.0309(6) Uani 1 1 d .
N2 N 0.29741(9) 0.1861(3) 0.84736(9) 0.0350(6) Uani 1 1 d .
N3 N 0.24935(9) 0.1713(3) 1.08221(9) 0.0347(6) Uani 1 1 d .
N4 N 0.24466(10) 0.0934(3) 1.16190(9) 0.0370(7) Uani 1 1 d .
O1 O 0.20605(8) 0.4558(3) 0.99952(7) 0.0409(6) Uani 1 1 d .
O2 O 0.20452(7) 0.1962(3) 0.97772(7) 0.0343(5) Uani 1 1 d .
O3 O 0.10117(8) 0.1638(3) 0.82529(9) 0.0521(7) Uani 1 1 d U
O4 O 0.03666(8) 0.6280(3) 0.91034(8) 0.0497(7) Uani 1 1 d .
O5 O 0.05685(12) -0.5625(4) 0.69101(12) 0.0938(10) Uani 1 1 d .
O6 O 0.09112(12) -0.4151(3) 0.63069(10) 0.0717(8) Uani 1 1 d .
H6A H 0.0924 -0.5041 0.6168 0.108 Uiso 1 1 calc R
O7 O -0.11905(9) 1.3373(3) 0.92191(11) 0.0694(8) Uani 1 1 d .
O8 O -0.16117(8) 1.1731(3) 0.97292(8) 0.0439(6) Uani 1 1 d .

loop_
_atom_site_aniso_label
_atom_site_aniso_U_11
_atom_site_aniso_U_22
_atom_site_aniso_U_33
_atom_site_aniso_U_23
_atom_site_aniso_U_13
_atom_site_aniso_U_12
C1 0.0325(18) 0.043(2) 0.0264(18) 0.0022(15) -0.0005(15) -0.0063(15)
C2 0.042(2) 0.035(2) 0.038(2) 0.0033(15) -0.0066(17) -0.0084(16)
C3 0.042(2) 0.050(2) 0.037(2) 0.0083(18) 0.0022(16) -0.0112(18)
C4 0.040(2) 0.044(2) 0.0244(18) 0.0005(15) 0.0013(16) -0.0029(16)
C5 0.034(2) 0.074(3) 0.033(2) -0.0097(19) -0.0001(16) -0.0013(18)
C6 0.039(2) 0.063(2) 0.031(2) -0.0069(18) 0.0075(16) 0.0081(17)
C7 0.043(2) 0.075(3) 0.035(2) 0.006(2) -0.0022(17) 0.010(2)
C8 0.039(2) 0.088(3) 0.033(2) 0.010(2) 0.0080(18) 0.016(2)
C9 0.037(2) 0.060(2) 0.031(2) 0.0076(17) 0.0053(18) 0.0041(17)
C10 0.042(2) 0.045(2) 0.0242(18) 0.0035(16) 0.0021(16) 0.0033(17)
C11 0.0368(19) 0.061(2) 0.0317(19) 0.0086(17) -0.0006(17) -0.0067(17)
C12 0.037(2) 0.080(3) 0.032(2) 0.0177(19) 0.0054(17) 0.0014(19)
C13 0.0250(17) 0.037(2) 0.0278(18) 0.0051(15) 0.0028(14) -0.0033(15)
C14 0.0234(16) 0.0269(18) 0.0303(18) 0.0027(14) -0.0033(14) -0.0017(13)
C15 0.0292(17) 0.0275(19) 0.0381(19) -0.0037(14) -0.0056(15) 0.0046(13)
C16 0.0349(18) 0.0318(19) 0.0345(19) -0.0073(15) -0.0066(15) 0.0028(15)
C17 0.0298(18) 0.036(2) 0.038(2) -0.0030(16) -0.0096(15) 0.0040(15)
C18 0.0289(17) 0.0315(19) 0.040(2) -0.0057(16) -0.0036(15) 0.0110(15)
C19 0.0304(17) 0.0304(19) 0.0339(19) -0.0066(15) -0.0018(15) 0.0039(15)
C20 0.043(2) 0.061(3) 0.057(3) -0.018(2) -0.0071(19) 0.0182(19)
C21 0.032(2) 0.046(2) 0.045(2) -0.0093(18) -0.0024(17) 0.0115(16)
C22 0.0310(19) 0.054(2) 0.053(2) -0.0024(19) 0.0116(17) 0.0066(17)
C23 0.043(2) 0.043(2) 0.048(2) 0.0074(18) 0.0092(18) 0.0021(17)
C24 0.0303(18) 0.035(2) 0.0338(19) -0.0021(15) 0.0010(15) 0.0030(15)
C25 0.0331(19) 0.043(2) 0.049(2) 0.0005(18) 0.0056(17) 0.0022(16)
C26 0.047(2) 0.036(2) 0.055(2) 0.0032(18) 0.0032(18) 0.0083(18)
C27 0.038(2) 0.039(2) 0.034(2) -0.0017(18) -0.0029(16) 0.0055(18)
C28 0.054(2) 0.069(3) 0.062(3) -0.024(2) -0.0224(18) 0.010(2)
C29 0.047(2) 0.055(3) 0.054(2) -0.013(2) -0.0147(19) 0.0064(19)
C30 0.059(3) 0.062(3) 0.055(3) -0.005(2) -0.007(2) 0.009(2)
C31 0.059(3) 0.061(3) 0.059(3) 0.004(2) -0.006(2) 0.007(2)
C32 0.048(2) 0.049(2) 0.046(2) -0.0044(19) -0.0011(18) 0.0074(18)
C33 0.049(2) 0.048(2) 0.053(2) -0.002(2) 0.0007(19) 0.0030(18)
C34 0.056(2) 0.053(3) 0.052(3) -0.005(2) -0.008(2) 0.0049(19)
C35 0.053(3) 0.053(3) 0.064(3) 0.002(2) 0.004(2) 0.005(2)
Fe1 0.0260(2) 0.0318(3) 0.0231(2) 0.0005(2) -0.00285(19) -0.0016(2)
N1 0.0302(14) 0.0344(16) 0.0280(15) 0.0002(12) -0.0030(12) 0.0001(12)
N2 0.0392(16) 0.0425(17) 0.0234(15) -0.0006(13) 0.0017(12) -0.0057(13)
N3 0.0326(15) 0.0447(17) 0.0267(15) 0.0033(13) 0.0014(13) 0.0057(13)
N4 0.0360(16) 0.0507(18) 0.0244(15) 0.0051(13) 0.0030(13) 0.0074(14)
O1 0.0512(14) 0.0331(14) 0.0385(14) 0.0039(11) -0.0165(11) -0.0121(10)
O2 0.0291(12) 0.0369(14) 0.0370(13) 0.0012(11) -0.0062(10) 0.0066(10)
O3 0.0474(14) 0.0532(16) 0.0557(16) -0.0281(13) -0.0236(12) 0.0184(12)
O4 0.0424(14) 0.0506(16) 0.0560(16) -0.0229(12) -0.0181(12) 0.0236(12)
O5 0.132(3) 0.048(2) 0.101(3) -0.0023(18) 0.018(2) -0.0157(19)
O6 0.097(2) 0.0562(19) 0.062(2) -0.0156(15) 0.0140(17) 0.0013(17)
O7 0.0578(17) 0.0536(18) 0.097(2) 0.0366(16) 0.0155(16) 0.0125(13)
O8 0.0397(13) 0.0508(16) 0.0412(14) 0.0032(11) 0.0125(11) 0.0150(11)

loop_
_atom_type_symbol
_atom_type_description
_atom_type_scat_dispersion_real
_atom_type_scat_dispersion_imag
_atom_type_scat_source
C C 0.0033 0.0016 'International Tables Vol C Tables 4.2.6.8 and 6.1.1.4'
H H 0.0000 0.0000 'International Tables Vol C Tables 4.2.6.8 and 6.1.1.4'
N N 0.0061 0.0033 'International Tables Vol C Tables 4.2.6.8 and 6.1.1.4'
O O 0.0106 0.0060 'International Tables Vol C Tables 4.2.6.8 and 6.1.1.4'
Fe Fe 0.3463 0.8444 'International Tables Vol C Tables 4.2.6.8 and 6.1.1.4'

loop_
_geom_angle_atom_site_label_1
_geom_angle_atom_site_label_2
_geom_angle_atom_site_label_3
_geom_angle
_geom_angle_site_symmetry_1
_geom_angle_site_symmetry_3
N1 C1 N2 113.0(3) . .
N1 C1 H1 123.5 . .
N2 C1 H1 123.5 . .
N1 C2 C3 110.2(3) . .
N1 C2 H2 124.9 . .
C3 C2 H2 124.9 . .
N2 C3 C2 106.4(3) . .
N2 C3 H3 126.8 . .
C2 C3 H3 126.8 . .
C6 C4 C5 118.8(3) . .
C6 C4 N2 119.3(3) . .
C5 C4 N2 121.8(3) . .
C4 C5 C12 121.9(3) . 7
C4 C5 H5 119.1 . .
C12 C5 H5 119.1 7 .
C4 C6 C11 120.0(3) . 7
C4 C6 H6 120.0 . .
C11 C6 H6 120.0 7 .
C8 C7 N3 110.3(3) . .
C8 C7 H7 124.8 . .
N3 C7 H7 124.8 . .
C7 C8 N4 107.5(3) . .
C7 C8 H8 126.3 . .
N4 C8 H8 126.3 . .
N3 C9 N4 114.2(3) . .
N3 C9 H9 122.9 . .
N4 C9 H9 122.9 . .
C11 C10 C12 119.1(3) . .
C11 C10 N4 121.0(3) . .
C12 C10 N4 119.9(3) . .
C10 C11 C6 120.8(3) . 7_556
C10 C11 H11 119.6 . .
C6 C11 H11 119.6 7_556 .
C10 C12 C5 119.3(3) . 7_556
C10 C12 H12 120.3 . .
C5 C12 H12 120.3 7_556 .
O1 C13 O2 121.7(3) . .
O1 C13 C14 122.2(3) . .
O2 C13 C14 116.1(3) . .
C15 C14 C19 120.3(3) . .
C15 C14 C13 118.4(3) . .
C19 C14 C13 121.2(3) . .
C16 C15 C14 120.9(3) . .
C16 C15 H15 119.5 . .
C14 C15 H15 119.5 . .
C17 C16 C15 119.6(3) . .
C17 C16 O3 124.3(3) . .
C15 C16 O3 116.1(3) . .
C16 C17 C18 119.2(3) . .
C16 C17 H17 120.4 . .
C18 C17 H17 120.4 . .
O4 C18 C19 124.1(3) . .
O4 C18 C17 113.7(3) . .
C19 C18 C17 122.1(3) . .
C18 C19 C14 117.8(3) . .
C18 C19 H19 121.1 . .
C14 C19 H19 121.1 . .
O4 C20 C21 109.2(3) . .
O4 C20 H20A 109.8 . .
C21 C20 H20A 109.8 . .
O4 C20 H20B 109.8 . .
C21 C20 H20B 109.8 . .
H20A C20 H20B 108.3 . .
C26 C21 C22 119.1(3) . .
C26 C21 C20 119.7(3) . .
C22 C21 C20 121.1(3) . .
C23 C22 C21 121.2(3) . .
C23 C22 H22 119.4 . .
C21 C22 H22 119.4 . .
C24 C23 C22 119.4(3) . .
C24 C23 H23 120.3 . .
C22 C23 H23 120.3 . .
C23 C24 C25 119.0(3) . .
C23 C24 C27 120.4(3) . .
C25 C24 C27 120.5(3) . .
C26 C25 C24 121.1(3) . .
C26 C25 H25 119.4 . .
C24 C25 H25 119.4 . .
C21 C26 C25 120.1(3) . .
C21 C26 H26 119.9 . .
C25 C26 H26 119.9 . .
O7 C27 O8 124.9(3) . .
O7 C27 C24 120.0(3) . .
O8 C27 C24 115.1(3) . .
O3 C28 C29 107.5(3) . .
O3 C28 H28A 110.2 . .
C29 C28 H28A 110.2 . .
O3 C28 H28B 110.2 . .
C29 C28 H28B 110.2 . .
H28A C28 H28B 108.5 . .
C34 C29 C30 120.4(4) . .
C34 C29 C28 121.4(4) . .
C30 C29 C28 118.2(4) . .
C29 C30 C31 118.1(4) . .
C29 C30 H30 120.9 . .
C31 C30 H30 120.9 . .
C32 C31 C30 120.7(4) . .
C32 C31 H31 119.6 . .
C30 C31 H31 119.6 . .
C33 C32 C31 120.3(4) . .
C33 C32 C35 121.5(3) . .
C31 C32 C35 118.1(4) . .
C32 C33 C34 120.0(4) . .
C32 C33 H33 120.0 . .
C34 C33 H33 120.0 . .
C29 C34 C33 120.4(4) . .
C29 C34 H34 119.8 . .
C33 C34 H34 119.8 . .
O5 C35 O6 123.1(4) . .
O5 C35 C32 123.8(4) . .
O6 C35 C32 113.1(4) . .
O8 Fe1 O2 151.13(9) 4_567 .
O8 Fe1 O1 109.85(9) 4_567 8_655
O2 Fe1 O1 97.44(8) . 8_655
O8 Fe1 N3 95.50(9) 4_567 .
O2 Fe1 N3 92.38(9) . .
O1 Fe1 N3 92.68(9) 8_655 .
O8 Fe1 N1 89.94(9) 4_567 .
O2 Fe1 N1 80.90(8) . .
O1 Fe1 N1 89.30(8) 8_655 .
N3 Fe1 N1 173.19(9) . .
C1 N1 C2 104.5(3) . .
C1 N1 Fe1 123.5(2) . .
C2 N1 Fe1 131.6(2) . .
C1 N2 C3 105.9(3) . .
C1 N2 C4 126.8(3) . .
C3 N2 C4 127.3(3) . .
C9 N3 C7 103.6(3) . .
C9 N3 Fe1 127.8(2) . .
C7 N3 Fe1 128.4(2) . .
C9 N4 C8 104.4(3) . .
C9 N4 C10 128.9(3) . .
C8 N4 C10 126.7(3) . .
C13 O1 Fe1 150.1(2) . 8_665
C13 O2 Fe1 108.88(19) . .
C16 O3 C28 118.9(2) . .
C18 O4 C20 116.7(2) . .
C35 O6 H6A 109.5 . .
C27 O8 Fe1 132.8(2) . 4_467

loop_
_geom_bond_atom_site_label_1
_geom_bond_atom_site_label_2
_geom_bond_distance
_geom_bond_site_symmetry_2
C1 N1 1.318(4) .
C1 N2 1.351(4) .
C1 H1 0.9300 .
C2 N1 1.366(4) .
C2 C3 1.369(4) .
C2 H2 0.9300 .
C3 N2 1.366(4) .
C3 H3 0.9300 .
C4 C6 1.365(4) .
C4 C5 1.371(4) .
C4 N2 1.445(4) .
C5 C12 1.382(4) 7
C5 H5 0.9300 .
C6 C11 1.395(4) 7
C6 H6 0.9300 .
C7 C8 1.355(4) .
C7 N3 1.364(4) .
C7 H7 0.9300 .
C8 N4 1.359(4) .
C8 H8 0.9300 .
C9 N3 1.310(4) .
C9 N4 1.354(4) .
C9 H9 0.9300 .
C10 C11 1.373(4) .
C10 C12 1.380(4) .
C10 N4 1.430(4) .
C11 C6 1.395(4) 7_556
C11 H11 0.9300 .
C12 C5 1.382(4) 7_556
C12 H12 0.9300 .
C13 O1 1.261(3) .
C13 O2 1.266(3) .
C13 C14 1.509(4) .
C14 C15 1.388(4) .
C14 C19 1.390(4) .
C15 C16 1.383(4) .
C15 H15 0.9300 .
C16 C17 1.372(4) .
C16 O3 1.388(3) .
C17 C18 1.397(4) .
C17 H17 0.9300 .
C18 O4 1.368(3) .
C18 C19 1.381(4) .
C19 H19 0.9300 .
C20 O4 1.429(4) .
C20 C21 1.502(4) .
C20 H20A 0.9700 .
C20 H20B 0.9700 .
C21 C26 1.364(4) .
C21 C22 1.387(4) .
C22 C23 1.384(4) .
C22 H22 0.9300 .
C23 C24 1.374(4) .
C23 H23 0.9300 .
C24 C25 1.392(4) .
C24 C27 1.496(4) .
C25 C26 1.372(4) .
C25 H25 0.9300 .
C26 H26 0.9300 .
C27 O7 1.235(4) .
C27 O8 1.270(4) .
C28 O3 1.430(4) .
C28 C29 1.515(5) .
C28 H28A 0.9700 .
C28 H28B 0.9700 .
C29 C34 1.394(5) .
C29 C30 1.407(5) .
C30 C31 1.410(5) .
C30 H30 0.9300 .
C31 C32 1.407(5) .
C31 H31 0.9300 .
C32 C33 1.364(5) .
C32 C35 1.510(5) .
C33 C34 1.405(5) .
C33 H33 0.9300 .
C34 H34 0.9300 .
C35 O5 1.209(4) .
C35 O6 1.310(4) .
Fe1 O8 1.996(2) 4_567
Fe1 O2 2.0788(19) .
Fe1 O1 2.095(2) 8_655
Fe1 N3 2.153(2) .
Fe1 N1 2.199(2) .
O1 Fe1 2.095(2) 8_665
O6 H6A 0.8200 .
O8 Fe1 1.996(2) 4_467
